data_4002699
loop_
_publ_author_name
'Kanno, Masahiro'
'Yamada, Takahiro'
'Ikeda, Takuji'
'Nagai, Hideaki'
'Yamane, Hisanori'

_publ_section_title
;
 Thermoelectric Properties of Na2ZnSn5 Dimorphs with Na Atoms Disordered
 in Tunnels
;
_journal_issue 2
_journal_name_full 'Chemistry of Materials'
_journal_page_first 859
_journal_paper_doi 10.1021/acs.chemmater.6b04896
_journal_volume 29
_journal_year 2017
_chemical_formula_sum 'Na2 Sn5 Zn'
_chemical_formula_weight 704.80
_space_group_crystal_system tetragonal
_space_group_IT_number 122
_space_group_name_Hall 'I -4 2bw'
_space_group_name_H-M_alt 'I -4 2 d'
_symmetry_space_group_name_Hall 'I -4 2bw'
_symmetry_space_group_name_H-M 'I -4 2 d'
_audit_creation_method SHELXL-2014/6
_cell_angle_alpha 90
_cell_angle_beta 90
_cell_angle_gamma 90
_cell_formula_units_Z 4
_cell_length_a 6.3410(5)
_cell_length_b 6.3410(5)
_cell_length_c 22.3947(18)
_cell_measurement_reflns_used 4264
_cell_measurement_temperature 300(2)
_cell_measurement_theta_max 27.4035
_cell_measurement_theta_min 3.339
_cell_volume 900.45(12)
_computing_cell_refinement 'APEX2  (Bruker AXS Inc., 2014)'
_computing_data_collection 'Bruker Instrument Service  (Bruker AXS Inc., 2014)'
_computing_data_reduction 'SAINT-Plus (Bruker AXS Inc., 2014)'
_computing_molecular_graphics 'VESTA v3.3.2 (Momma & Izumi, 2011)'
_computing_structure_refinement 'SHELXL-2014/6 (Sheldrick, 2014)'
_diffrn_ambient_temperature 300(2)
_diffrn_detector_area_resol_mean 10.4167
_diffrn_measured_fraction_theta_full 1.000
_diffrn_measured_fraction_theta_max 1.000
_diffrn_measurement_device_type 'Bruker D8 goniometer'
_diffrn_measurement_method '\f scan'
_diffrn_radiation_type MoK\a
_diffrn_radiation_wavelength 0.71073
_diffrn_reflns_av_R_equivalents 0.0274
_diffrn_reflns_av_unetI/netI 0.0119
_diffrn_reflns_Laue_measured_fraction_full 1.000
_diffrn_reflns_Laue_measured_fraction_max 1.000
_diffrn_reflns_limit_h_max 8
_diffrn_reflns_limit_h_min -8
_diffrn_reflns_limit_k_max 8
_diffrn_reflns_limit_k_min -8
_diffrn_reflns_limit_l_max 28
_diffrn_reflns_limit_l_min -27
_diffrn_reflns_number 5984
_diffrn_reflns_point_group_measured_fraction_full 1.000
_diffrn_reflns_point_group_measured_fraction_max 1.000
_diffrn_reflns_theta_full 27.500
_diffrn_reflns_theta_max 27.462
_diffrn_reflns_theta_min 3.339
_diffrn_source 'micro focus sealed tube'
_exptl_absorpt_coefficient_mu 16.277
_exptl_absorpt_correction_T_max 0.7455
_exptl_absorpt_correction_T_min 0.5809
_exptl_absorpt_correction_type multi-scan
_exptl_absorpt_process_details 'SADABS 2014/5'
_exptl_crystal_colour 'dark silver'
_exptl_crystal_density_diffrn 5.199
_exptl_crystal_density_method 'not measured'
_exptl_crystal_description block
_exptl_crystal_F_000 1208
_exptl_crystal_size_max 0.130
_exptl_crystal_size_mid 0.076
_exptl_crystal_size_min 0.053
_refine_diff_density_max 0.404
_refine_diff_density_min -0.503
_refine_diff_density_rms 0.105
_refine_ls_abs_structure_details
;
 Flack x determined using 194 quotients [(I+)-(I-)]/[(I+)+(I-)]
 (Parsons, Flack and Wagner, Acta Cryst. B69 (2013) 249-259).
;
_refine_ls_abs_structure_Flack 0.11(3)
_refine_ls_extinction_coef 0.00053(5)
_refine_ls_extinction_expression Fc^*^=kFc[1+0.001xFc^2^\l^3^/sin(2\q)]^-1/4^
_refine_ls_extinction_method SHELXL
_refine_ls_goodness_of_fit_ref 1.192
_refine_ls_matrix_type full
_refine_ls_number_parameters 24
_refine_ls_number_reflns 527
_refine_ls_number_restraints 0
_refine_ls_restrained_S_all 1.192
_refine_ls_R_factor_all 0.0149
_refine_ls_R_factor_gt 0.0131
_refine_ls_shift/su_max 0.000
_refine_ls_shift/su_mean 0.000
_refine_ls_structure_factor_coef Fsqd
_refine_ls_weighting_details 'w=1/[\s^2^(Fo^2^)+(0.0058P)^2^+1.7828P] where P=(Fo^2^+2Fc^2^)/3'
_refine_ls_weighting_scheme calc
_refine_ls_wR_factor_gt 0.0216
_refine_ls_wR_factor_ref 0.0219
_reflns_Friedel_coverage 0.662
_reflns_Friedel_fraction_full 1.000
_reflns_Friedel_fraction_max 1.000
_reflns_number_gt 506
_reflns_number_total 527
_reflns_threshold_expression 'I > 2\s(I)'
_cod_data_source_file cm6b04896_si_004.cif
_cod_data_source_block tI-Na2ZnSn5_300K
_cod_depositor_comments 'Adding full bibliography for 4002699.cif.'
_cod_original_cell_volume 900.45(16)
_cod_database_code 4002699
_shelx_space_group_comment
;
The symmetry employed for this shelxl refinement is uniquely defined
by the following loop, which should always be used as a source of
symmetry information in preference to the above space-group names.
They are only intended as comments.
;

loop_
_space_group_symop_operation_xyz
'x, y, z'
'-x, -y, z'
'y, -x, -z'
'-y, x, -z'
'-x+1/2, y, -z+3/4'
'x+1/2, -y, -z+3/4'
'-y+1/2, -x, z+3/4'
'y+1/2, x, z+3/4'
'x+1/2, y+1/2, z+1/2'
'-x+1/2, -y+1/2, z+1/2'
'y+1/2, -x+1/2, -z+1/2'
'-y+1/2, x+1/2, -z+1/2'
'-x+1, y+1/2, -z+5/4'
'x+1, -y+1/2, -z+5/4'
'-y+1, -x+1/2, z+5/4'
'y+1, x+1/2, z+5/4'

loop_
_atom_site_label
_atom_site_type_symbol
_atom_site_fract_x
_atom_site_fract_y
_atom_site_fract_z
_atom_site_U_iso_or_equiv
_atom_site_adp_type
_atom_site_occupancy
_atom_site_site_symmetry_order
_atom_site_calc_flag
_atom_site_refinement_flags_posn
_atom_site_refinement_flags_adp
_atom_site_refinement_flags_occupancy
Sn01 Sn 0.15755(5) 0.16814(5) 0.31534(2) 0.01343(10) Uani 1 1 d . . .
Sn02 Sn 0.0000 0.0000 0.5000 0.01263(14) Uani 1 4 d S T P
Zn01 Zn 0.0000 0.0000 0.0000 0.0166(2) Uani 1 4 d S T P
Na01 Na 0.1534(8) 0.2121(13) 0.1412(3) 0.055(3) Uani 0.5 1 d . . P

loop_
_atom_site_aniso_label
_atom_site_aniso_U_11
_atom_site_aniso_U_22
_atom_site_aniso_U_33
_atom_site_aniso_U_23
_atom_site_aniso_U_13
_atom_site_aniso_U_12
Sn01 0.01212(17) 0.01337(17) 0.01479(16) 0.00142(14) 0.00044(14) 0.00179(15)
Sn02 0.01282(19) 0.01282(19) 0.0122(3) 0.000 0.000 0.000
Zn01 0.0164(3) 0.0164(3) 0.0170(5) 0.000 0.000 0.000
Na01 0.027(2) 0.054(6) 0.084(8) -0.047(5) -0.011(3) 0.013(3)

loop_
_atom_type_symbol
_atom_type_description
_atom_type_scat_dispersion_real
_atom_type_scat_dispersion_imag
_atom_type_scat_source
Na Na 0.0362 0.0249 'International Tables Vol C Tables 4.2.6.8 and 6.1.1.4'
Zn Zn 0.2839 1.4301 'International Tables Vol C Tables 4.2.6.8 and 6.1.1.4'
Sn Sn -0.6537 1.4246 'International Tables Vol C Tables 4.2.6.8 and 6.1.1.4'

loop_
_geom_angle_atom_site_label_1
_geom_angle_atom_site_label_2
_geom_angle_atom_site_label_3
_geom_angle
_geom_angle_site_symmetry_1
_geom_angle_site_symmetry_3
Zn01 Sn01 Sn02 106.984(11) 13_454 5
Zn01 Sn01 Sn01 129.273(7) 13_454 5
Sn02 Sn01 Sn01 99.518(14) 5 5
Zn01 Sn01 Sn01 108.051(13) 13_454 2
Sn02 Sn01 Sn01 104.477(13) 5 2
Sn01 Sn01 Sn01 105.946(6) 5 2
Zn01 Sn01 Na01 74.84(10) 13_454 15_454
Sn02 Sn01 Na01 178.00(11) 5 15_454
Sn01 Sn01 Na01 78.60(11) 5 15_454
Sn01 Sn01 Na01 75.53(11) 2 15_454
Zn01 Sn01 Na01 64.52(11) 13_454 11_455
Sn02 Sn01 Na01 166.00(11) 5 11_455
Sn01 Sn01 Na01 94.39(11) 5 11_455
Sn01 Sn01 Na01 69.76(9) 2 11_455
Na01 Sn01 Na01 15.8(2) 15_454 11_455
Zn01 Sn01 Na01 62.53(14) 13_454 12
Sn02 Sn01 Na01 107.99(12) 5 12
Sn01 Sn01 Na01 68.47(13) 5 12
Sn01 Sn01 Na01 147.53(12) 2 12
Na01 Sn01 Na01 72.01(8) 15_454 12
Na01 Sn01 Na01 78.65(19) 11_455 12
Zn01 Sn01 Na01 161.02(12) 13_454 12_545
Sn02 Sn01 Na01 67.13(11) 5 12_545
Sn01 Sn01 Na01 69.59(12) 5 12_545
Sn01 Sn01 Na01 58.77(13) 2 12_545
Na01 Sn01 Na01 111.42(14) 15_454 12_545
Na01 Sn01 Na01 117.00(14) 11_455 12_545
Na01 Sn01 Na01 136.1(3) 12 12_545
Zn01 Sn01 Na01 67.99(12) 13_454 16_454
Sn02 Sn01 Na01 120.15(12) 5 16_454
Sn01 Sn01 Na01 61.31(12) 5 16_454
Sn01 Sn01 Na01 134.64(12) 2 16_454
Na01 Sn01 Na01 59.6(2) 15_454 16_454
Na01 Sn01 Na01 68.38(11) 11_455 16_454
Na01 Sn01 Na01 14.2(2) 12 16_454
Na01 Sn01 Na01 130.896(17) 12_545 16_454
Zn01 Sn01 Na01 162.57(14) 13_454 16_444
Sn02 Sn01 Na01 80.39(10) 5 16_444
Sn01 Sn01 Na01 62.70(12) 5 16_444
Sn01 Sn01 Na01 54.53(13) 2 16_444
Na01 Sn01 Na01 98.09(16) 15_454 16_444
Na01 Sn01 Na01 104.82(16) 11_455 16_444
Na01 Sn01 Na01 131.16(2) 12 16_444
Na01 Sn01 Na01 13.57(19) 12_545 16_444
Na01 Sn01 Na01 122.6(2) 16_454 16_444
Sn01 Sn02 Sn01 105.537(6) 6_455 15_454
Sn01 Sn02 Sn01 117.663(14) 6_455 5
Sn01 Sn02 Sn01 105.537(6) 15_454 5
Sn01 Sn02 Sn01 105.537(6) 6_455 16_444
Sn01 Sn02 Sn01 117.663(14) 15_454 16_444
Sn01 Sn02 Sn01 105.537(6) 5 16_444
Sn01 Sn02 Na01 167.08(10) 6_455 5
Sn01 Sn02 Na01 65.60(11) 15_454 5
Sn01 Sn02 Na01 74.71(11) 5 5
Sn01 Sn02 Na01 72.67(14) 16_444 5
Sn01 Sn02 Na01 72.67(14) 6_455 16_444
Sn01 Sn02 Na01 167.08(10) 15_454 16_444
Sn01 Sn02 Na01 65.60(11) 5 16_444
Sn01 Sn02 Na01 74.71(11) 16_444 16_444
Na01 Sn02 Na01 118.15(13) 5 16_444
Sn01 Sn02 Na01 74.71(11) 6_455 6_455
Sn01 Sn02 Na01 72.67(14) 15_454 6_455
Sn01 Sn02 Na01 167.08(10) 5 6_455
Sn01 Sn02 Na01 65.60(11) 16_444 6_455
Na01 Sn02 Na01 93.2(2) 5 6_455
Na01 Sn02 Na01 118.15(13) 16_444 6_455
Sn01 Sn02 Na01 65.60(11) 6_455 15_454
Sn01 Sn02 Na01 74.71(11) 15_454 15_454
Sn01 Sn02 Na01 72.67(14) 5 15_454
Sn01 Sn02 Na01 167.08(10) 16_444 15_454
Na01 Sn02 Na01 118.15(13) 5 15_454
Na01 Sn02 Na01 93.2(2) 16_444 15_454
Na01 Sn02 Na01 118.15(13) 6_455 15_454
Sn01 Zn01 Sn01 106.435(7) 13_444 7_554
Sn01 Zn01 Sn01 115.731(14) 13_444 14_454
Sn01 Zn01 Sn01 106.435(7) 7_554 14_454
Sn01 Zn01 Sn01 106.435(7) 13_444 8_454
Sn01 Zn01 Sn01 115.731(14) 7_554 8_454
Sn01 Zn01 Sn01 106.435(7) 14_454 8_454
Sn01 Zn01 Na01 162.36(11) 13_444 14_454
Sn01 Zn01 Na01 64.48(12) 7_554 14_454
Sn01 Zn01 Na01 81.83(11) 14_454 14_454
Sn01 Zn01 Na01 67.66(10) 8_454 14_454
Sn01 Zn01 Na01 67.66(10) 13_444 8_454
Sn01 Zn01 Na01 162.36(11) 7_554 8_454
Sn01 Zn01 Na01 64.48(12) 14_454 8_454
Sn01 Zn01 Na01 81.83(11) 8_454 8_454
Na01 Zn01 Na01 125.52(13) 14_454 8_454
Sn01 Zn01 Na01 64.48(12) 13_444 7_554
Sn01 Zn01 Na01 81.83(11) 7_554 7_554
Sn01 Zn01 Na01 67.66(10) 14_454 7_554
Sn01 Zn01 Na01 162.36(11) 8_454 7_554
Na01 Zn01 Na01 125.52(13) 14_454 7_554
Na01 Zn01 Na01 80.7(2) 8_454 7_554
Sn01 Zn01 Na01 81.83(11) 13_444 13_444
Sn01 Zn01 Na01 67.66(10) 7_554 13_444
Sn01 Zn01 Na01 162.36(11) 14_454 13_444
Sn01 Zn01 Na01 64.48(12) 8_454 13_444
Na01 Zn01 Na01 80.7(2) 14_454 13_444
Na01 Zn01 Na01 125.52(13) 8_454 13_444
Na01 Zn01 Na01 125.52(13) 7_554 13_444
Sn01 Zn01 Na01 149.09(11) 13_444 .
Sn01 Zn01 Na01 57.15(10) 7_554 .
Sn01 Zn01 Na01 94.82(11) 14_454 .
Sn01 Zn01 Na01 66.45(8) 8_454 .
Na01 Zn01 Na01 13.4(2) 14_454 .
Na01 Zn01 Na01 135.71(11) 8_454 .
Na01 Zn01 Na01 129.35(13) 7_554 .
Na01 Zn01 Na01 67.85(8) 13_444 .
Sn01 Zn01 Na01 66.45(8) 13_444 4
Sn01 Zn01 Na01 149.09(11) 7_554 4
Sn01 Zn01 Na01 57.15(10) 14_454 4
Sn01 Zn01 Na01 94.82(11) 8_454 4
Na01 Zn01 Na01 129.35(13) 14_454 4
Na01 Zn01 Na01 13.4(2) 8_454 4
Na01 Zn01 Na01 67.85(8) 7_554 4
Na01 Zn01 Na01 135.71(11) 13_444 4
Na01 Zn01 Na01 141.63(14) . 4
Sn01 Zn01 Na01 57.15(10) 13_444 3
Sn01 Zn01 Na01 94.82(11) 7_554 3
Sn01 Zn01 Na01 66.45(8) 14_454 3
Sn01 Zn01 Na01 149.09(11) 8_454 3
Na01 Zn01 Na01 135.71(11) 14_454 3
Na01 Zn01 Na01 67.85(8) 8_454 3
Na01 Zn01 Na01 13.4(2) 7_554 3
Na01 Zn01 Na01 129.35(13) 13_444 3
Na01 Zn01 Na01 141.64(14) . 3
Na01 Zn01 Na01 55.4(2) 4 3
Sn01 Zn01 Na01 94.82(11) 13_444 2
Sn01 Zn01 Na01 66.45(8) 7_554 2
Sn01 Zn01 Na01 149.09(11) 14_454 2
Sn01 Zn01 Na01 57.15(10) 8_454 2
Na01 Zn01 Na01 67.85(8) 14_454 2
Na01 Zn01 Na01 129.35(13) 8_454 2
Na01 Zn01 Na01 135.71(11) 7_554 2
Na01 Zn01 Na01 13.4(2) 13_444 2
Na01 Zn01 Na01 55.4(2) . 2
Na01 Zn01 Na01 141.64(14) 4 2
Na01 Zn01 Na01 141.64(14) 3 2
Na01 Na01 Sn01 87.7(11) 14_454 7_554
Na01 Na01 Sn01 76.5(11) 14_454 12
Sn01 Na01 Sn01 134.76(18) 7_554 12
Na01 Na01 Zn01 108.8(11) 14_454 13_454
Sn01 Na01 Zn01 163.4(2) 7_554 13_454
Sn01 Na01 Zn01 51.00(13) 12 13_454
Na01 Na01 Na01 116.5(8) 14_454 2
Sn01 Na01 Na01 66.6(2) 7_554 2
Sn01 Na01 Na01 157.5(2) 12 2
Zn01 Na01 Na01 106.54(15) 13_454 2
Na01 Na01 Sn01 96.1(5) 14_454 11_455
Sn01 Na01 Sn01 133.1(2) 7_554 11_455
Sn01 Na01 Sn01 91.1(2) 12 11_455
Zn01 Na01 Sn01 49.81(10) 13_454 11_455
Na01 Na01 Sn01 70.12(15) 2 11_455
Na01 Na01 Sn01 95.8(4) 14_454 11
Sn01 Na01 Sn01 89.45(13) 7_554 11
Sn01 Na01 Sn01 51.47(11) 12 11
Zn01 Na01 Sn01 86.40(18) 13_454 11
Na01 Na01 Sn01 137.4(3) 2 11
Sn01 Na01 Sn01 136.1(3) 11_455 11
Na01 Na01 Sn01 69.7(4) 14_454 8_454
Sn01 Na01 Sn01 88.9(2) 7_554 8_454
Sn01 Na01 Sn01 122.8(2) 12 8_454
Zn01 Na01 Sn01 99.07(14) 13_454 8_454
Na01 Na01 Sn01 53.86(12) 2 8_454
Sn01 Na01 Sn01 50.22(7) 11_455 8_454
Sn01 Na01 Sn01 165.5(2) 11 8_454
Na01 Na01 Sn02 141.47(17) 14_454 5
Sn01 Na01 Sn02 82.17(14) 7_554 5
Sn01 Na01 Sn02 84.64(15) 12 5
Zn01 Na01 Sn02 83.21(15) 13_454 5
Na01 Na01 Sn02 93.2(2) 2 5
Sn01 Na01 Sn02 117.79(18) 11_455 5
Sn01 Na01 Sn02 47.27(7) 11 5
Sn01 Na01 Sn02 146.4(2) 8_454 5
Na01 Na01 Zn01 57.9(10) 14_454 .
Sn01 Na01 Zn01 48.01(12) 7_554 .
Sn01 Na01 Zn01 134.35(19) 12 .
Zn01 Na01 Zn01 143.83(16) 13_454 .
Na01 Na01 Zn01 62.31(11) 2 .
Sn01 Na01 Zn01 95.77(14) 11_455 .
Sn01 Na01 Zn01 126.02(17) 11 .
Sn01 Na01 Zn01 45.56(8) 8_454 .
Sn02 Na01 Zn01 129.4(2) 5 .
Na01 Na01 Sn01 70.6(4) 14_454 8_554
Sn01 Na01 Sn01 49.95(9) 7_554 8_554
Sn01 Na01 Sn01 84.83(14) 12 8_554
Zn01 Na01 Sn01 132.3(2) 13_454 8_554
Na01 Na01 Sn01 116.2(3) 2 8_554
Sn01 Na01 Sn01 166.7(2) 11_455 8_554
Sn01 Na01 Sn01 47.72(7) 11 8_554
Sn01 Na01 Sn01 122.6(2) 8_454 8_554
Sn02 Na01 Sn01 74.51(9) 5 8_554
Zn01 Na01 Sn01 78.34(14) . 8_554
Na01 Na01 Na01 51.6(8) 14_454 13_454
Sn01 Na01 Na01 135.5(3) 7_554 13_454
Sn01 Na01 Na01 60.04(10) 12 13_454
Zn01 Na01 Na01 60.81(18) 13_454 13_454
Na01 Na01 Na01 112.2(3) 2 13_454
Sn01 Na01 Na01 51.28(17) 11_455 13_454
Sn01 Na01 Na01 109.51(19) 11 13_454
Sn01 Na01 Na01 62.78(16) 8_454 13_454
Sn02 Na01 Na01 140.1(3) 5 13_454
Zn01 Na01 Na01 90.3(2) . 13_454
Sn01 Na01 Na01 116.3(2) 8_554 13_454

loop_
_geom_bond_atom_site_label_1
_geom_bond_atom_site_label_2
_geom_bond_distance
_geom_bond_site_symmetry_2
Sn01 Zn01 2.7509(3) 13_454
Sn01 Sn02 2.8272(3) 5
Sn01 Sn01 2.9181(6) 5
Sn01 Sn01 2.9222(7) 2
Sn01 Na01 3.109(8) 15_454
Sn01 Na01 3.194(9) 11_455
Sn01 Na01 3.331(5) 12
Sn01 Na01 3.505(6) 12_545
Sn01 Na01 3.532(6) 16_454
Sn01 Na01 3.697(5) 16_444
Sn02 Sn01 2.8272(3) 6_455
Sn02 Sn01 2.8272(3) 15_454
Sn02 Sn01 2.8272(4) 5
Sn02 Sn01 2.8272(3) 16_444
Sn02 Na01 3.546(5) 5
Sn02 Na01 3.546(5) 16_444
Sn02 Na01 3.546(5) 6_455
Sn02 Na01 3.546(5) 15_454
Zn01 Sn01 2.7509(3) 13_444
Zn01 Sn01 2.7509(3) 7_554
Zn01 Sn01 2.7509(3) 14_454
Zn01 Sn01 2.7509(3) 8_454
Zn01 Na01 3.195(8) 14_454
Zn01 Na01 3.195(8) 8_454
Zn01 Na01 3.195(8) 7_554
Zn01 Na01 3.195(8) 13_444
Zn01 Na01 3.572(8) .
Zn01 Na01 3.572(8) 4
Zn01 Na01 3.572(8) 3
Zn01 Na01 3.572(8) 2
Na01 Na01 0.872(12) 14_454
Na01 Sn01 3.109(8) 7_554
Na01 Sn01 3.194(9) 12
Na01 Zn01 3.195(8) 13_454
Na01 Na01 3.320(15) 2
Na01 Sn01 3.331(5) 11_455
Na01 Sn01 3.505(6) 11
Na01 Sn01 3.532(6) 8_454
Na01 Sn02 3.546(5) 5
Na01 Sn01 3.697(5) 8_554
Na01 Na01 3.790(6) 13_454
